data_7048361
loop_
_publ_author_name
'Das, Manisha'
'Afsan, Zeenat'
'Basak, Dipmalya'
'Arjmand, Farukh'
'Ray, Debashis'

_publ_section_title
;
 Thioether sulfur-bound [Cu<sub>2</sub>] complexes showing catechol
 oxidase activity and DNA cleaving behaviour.
;
_journal_issue 4
_journal_name_full 'Dalton transactions (Cambridge, England : 2003)'
_journal_page_first 1292
_journal_page_last 1313
_journal_paper_doi 10.1039/c8dt04183k
_journal_volume 48
_journal_year 2019
_chemical_formula_moiety 'C17 H26 Cl Cu2 N2 O8 S2, Cl O4, 2(H2O)'
_chemical_formula_sum 'C17 H26 Cl2 Cu2 N2 O14 S2'
_chemical_formula_weight 748.55
_space_group_crystal_system monoclinic
_space_group_IT_number 9
_space_group_name_Hall 'C -2yc'
_space_group_name_H-M_alt 'C 1 c 1'
_symmetry_space_group_name_Hall 'C -2yc'
_symmetry_space_group_name_H-M 'C 1 c 1'
_atom_sites_solution_hydrogens mixed
_audit_creation_method SHELXL-2014/7
_audit_update_record
;
2018-10-15 deposited with the CCDC.
2018-12-13 downloaded from the CCDC.
;
_cell_angle_alpha 90
_cell_angle_beta 104.186(5)
_cell_angle_gamma 90
_cell_formula_units_Z 4
_cell_length_a 8.6838(8)
_cell_length_b 33.813(3)
_cell_length_c 9.7383(9)
_cell_measurement_reflns_used 14501
_cell_measurement_temperature 297(2)
_cell_measurement_theta_max 28.425
_cell_measurement_theta_min 2.883
_cell_volume 2772.2(4)
_computing_cell_refinement 'Bruker SMART'
_computing_data_collection 'Bruker SMART'
_computing_data_reduction 'Bruker SAINTT'
_computing_molecular_graphics Diamond
_computing_publication_material 'SHELXL-2014/7 (Sheldrick, 2014)'
_computing_structure_refinement 'SHELXL-2014/7 (Sheldrick, 2014)'
_diffrn_ambient_temperature 297.17
_diffrn_measured_fraction_theta_full 0.997
_diffrn_measured_fraction_theta_max 0.994
_diffrn_measurement_device_type 'CCD area detector'
_diffrn_measurement_method '\f and \w scans'
_diffrn_radiation_type MoK\a
_diffrn_radiation_wavelength 0.71073
_diffrn_reflns_av_R_equivalents 0.0497
_diffrn_reflns_av_unetI/netI 0.0590
_diffrn_reflns_Laue_measured_fraction_full 0.997
_diffrn_reflns_Laue_measured_fraction_max 0.994
_diffrn_reflns_limit_h_max 9
_diffrn_reflns_limit_h_min -11
_diffrn_reflns_limit_k_max 45
_diffrn_reflns_limit_k_min -45
_diffrn_reflns_limit_l_max 13
_diffrn_reflns_limit_l_min -7
_diffrn_reflns_number 14501
_diffrn_reflns_point_group_measured_fraction_full 0.759
_diffrn_reflns_point_group_measured_fraction_max 0.727
_diffrn_reflns_theta_full 25.242
_diffrn_reflns_theta_max 28.425
_diffrn_reflns_theta_min 2.883
_diffrn_source 'fine-focus sealed tube'
_exptl_absorpt_coefficient_mu 1.946
_exptl_absorpt_correction_T_max 0.678
_exptl_absorpt_correction_T_min 0.538
_exptl_absorpt_correction_type multi-scan
_exptl_absorpt_process_details 'SADABS (Sheldrick, 1995)'
_exptl_crystal_colour Green
_exptl_crystal_density_diffrn 1.793
_exptl_crystal_description Block
_exptl_crystal_F_000 1528
_exptl_crystal_size_max 0.35
_exptl_crystal_size_mid 0.27
_exptl_crystal_size_min 0.20
_refine_diff_density_max 0.840
_refine_diff_density_min -0.708
_refine_diff_density_rms 0.097
_refine_ls_abs_structure_details
;
 Flack x determined using 1230 quotients [(I+)-(I-)]/[(I+)+(I-)]
 (Parsons, Flack and Wagner, Acta Cryst. B69 (2013) 249-259).
;
_refine_ls_abs_structure_Flack 0.074(14)
_refine_ls_extinction_method none
_refine_ls_goodness_of_fit_ref 1.030
_refine_ls_hydrogen_treatment mixed
_refine_ls_matrix_type full
_refine_ls_number_parameters 345
_refine_ls_number_reflns 5061
_refine_ls_number_restraints 6
_refine_ls_restrained_S_all 1.029
_refine_ls_R_factor_all 0.0544
_refine_ls_R_factor_gt 0.0462
_refine_ls_shift/su_max 0.009
_refine_ls_shift/su_mean 0.0009
_refine_ls_structure_factor_coef Fsqd
_refine_ls_weighting_details 'w=1/[\s^2^(Fo^2^)+(0.0897P)^2^] where P=(Fo^2^+2Fc^2^)/3'
_refine_ls_weighting_scheme calc
_refine_ls_wR_factor_gt 0.1252
_refine_ls_wR_factor_ref 0.1326
_reflns_Friedel_coverage 0.457
_reflns_Friedel_fraction_full 0.518
_reflns_Friedel_fraction_max 0.457
_reflns_number_gt 4434
_reflns_number_total 5061
_reflns_threshold_expression 'I > 2\s(I)'
_cod_data_source_file c8dt04183k2.cif
_cod_data_source_block Complex1
_cod_depositor_comments 'Adding full bibliography for 7048361--7048363.cif.'
_cod_database_code 7048361
_shelx_shelxl_version_number 2014/7
_shelx_space_group_comment
;
The symmetry employed for this shelxl refinement is uniquely defined
by the following loop, which should always be used as a source of
symmetry information in preference to the above space-group names.
They are only intended as comments.
;
_olex2_refinement_description
;
1. Fixed Uiso
 At 1.2 times of:
  All C(H) groups, All C(H,H) groups
 At 1.5 times of:
  All C(H,H,H) groups, All O(H) groups, All O(H,H) groups, All O(H,H,H) groups
2. Restrained distances
 O2-H2
 0.9 with sigma of 0.02
 O4-H4
 0.85 with sigma of 0.01
 C16-H4
 1.887966 with sigma of 0.02
 Cu2-H4
 3.090636 with sigma of 0.02
3. Uiso/Uaniso restraints and constraints
Uanis(O5) = Uanis(O6) = Uanis(O7) = Uanis(O8)
Uanis(O5) = Uanis(O6) = Uanis(O8) = Uanis(O7)
4.a Free rotating group:
 O1W(H1WA,H1WB), O2W(H4,H2WA,H2WB)
4.b Secondary CH2 refined with riding coordinates:
 C15(H15A,H15B), C12(H12A,H12B), C10(H10A,H10B), C16(H16A,H16B), C9(H9A,H9B),
 C14(H14A,H14B), C11(H11A,H11B), C13(H13A,H13B)
4.c Aromatic/amide H refined with riding coordinates:
 C8(H8), C7(H7), C5(H5), C3(H3)
4.d Tetrahedral OH refined with riding coordinates:
 O3(H3A)
4.e Idealised Me refined as rotating group:
 C17(H17A,H17B,H17C)
;
_olex2_submission_special_instructions 'No special instructions were received'

loop_
_space_group_symop_operation_xyz
'x, y, z'
'x, -y, z+1/2'
'x+1/2, y+1/2, z'
'x+1/2, -y+1/2, z+1/2'

loop_
_atom_site_label
_atom_site_type_symbol
_atom_site_fract_x
_atom_site_fract_y
_atom_site_fract_z
_atom_site_U_iso_or_equiv
_atom_site_adp_type
_atom_site_occupancy
_atom_site_site_symmetry_order
_atom_site_calc_flag
_atom_site_refinement_flags_posn
O11 O 1.1294(7) 0.9171(2) 0.5387(9) 0.0770(19) Uani 1 1 d .
O10 O 0.9113(9) 0.9543(2) 0.4236(9) 0.083(2) Uani 1 1 d .
O12 O 0.9517(15) 0.9379(3) 0.6596(11) 0.114(3) Uani 1 1 d .
O9 O 0.8765(12) 0.8898(3) 0.4905(14) 0.123(4) Uani 1 1 d .
O8 O 0.892(2) 0.8042(5) 0.678(3) 0.208(5) Uani 1 1 d .
O7 O 1.0079(19) 0.7537(5) 0.818(3) 0.208(5) Uani 1 1 d .
O1W O 0.4810(9) 0.8373(3) 1.1422(9) 0.093(3) Uani 1 1 d .
H1WA H 0.4214 0.8425 1.1972 0.140 Uiso 1 1 d G
H1WB H 0.4174 0.8303 1.0650 0.140 Uiso 1 1 d G
Cu1 Cu 0.30517(8) 0.86632(2) 0.73775(8) 0.03820(19) Uani 1 1 d .
Cu2 Cu 0.12107(8) 0.89998(2) 0.92675(8) 0.03872(19) Uani 1 1 d D
S1 S 0.2607(2) 0.81644(6) 0.5689(2) 0.0509(4) Uani 1 1 d .
S2 S -0.1343(2) 0.89026(6) 0.9615(2) 0.0531(4) Uani 1 1 d .
Cl1 Cl 0.8625(3) 0.76961(6) 0.7484(3) 0.0681(6) Uani 1 1 d .
O1 O 0.3154(5) 0.91241(13) 0.8637(5) 0.0366(8) Uani 1 1 d .
N1 N 0.4769(6) 0.88605(15) 0.6645(5) 0.0375(10) Uani 1 1 d .
N2 N 0.1250(6) 0.95104(16) 1.0135(6) 0.0380(11) Uani 1 1 d .
C15 C -0.0840(11) 0.8591(3) 1.1228(11) 0.068(2) Uani 1 1 d .
H15A H -0.0801 0.8756 1.2051 0.082 Uiso 1 1 calc R
H15B H -0.1671 0.8396 1.1178 0.082 Uiso 1 1 calc R
O2 O 0.1434(6) 0.85352(14) 0.8276(6) 0.0455(11) Uani 1 1 d D
C2 C 0.4756(6) 0.95334(17) 0.7552(6) 0.0336(11) Uani 1 1 d .
C1 C 0.3660(6) 0.94782(17) 0.8389(6) 0.0318(11) Uani 1 1 d .
C8 C 0.2034(7) 0.98127(18) 0.9887(7) 0.0380(12) Uani 1 1 d .
H8 H 0.1879 1.0048 1.0326 0.046 Uiso 1 1 calc R
O4 O 0.1921(6) 0.86729(16) 1.1462(6) 0.0529(12) Uani 1 1 d D
C7 C 0.5304(7) 0.92095(19) 0.6803(7) 0.0381(12) Uani 1 1 d .
H7 H 0.6142 0.9266 0.6396 0.046 Uiso 1 1 calc R
C4 C 0.4740(7) 1.02487(17) 0.7882(7) 0.0378(12) Uani 1 1 d .
C5 C 0.3679(7) 1.01925(17) 0.8718(6) 0.0363(12) Uani 1 1 d .
H5 H 0.3315 1.0413 0.9117 0.044 Uiso 1 1 calc R
C6 C 0.3134(7) 0.98215(17) 0.8988(6) 0.0336(11) Uani 1 1 d .
C12 C -0.1419(9) 0.9401(3) 1.0320(11) 0.063(2) Uani 1 1 d .
H12A H -0.1874 0.9579 0.9549 0.076 Uiso 1 1 calc R
H12B H -0.2106 0.9400 1.0970 0.076 Uiso 1 1 calc R
C3 C 0.5289(7) 0.99171(18) 0.7342(6) 0.0376(12) Uani 1 1 d .
H3 H 0.6044 0.9947 0.6817 0.045 Uiso 1 1 calc R
C10 C 0.4014(11) 0.8362(2) 0.4788(9) 0.0585(19) Uani 1 1 d .
H10A H 0.4429 0.8148 0.4321 0.070 Uiso 1 1 calc R
H10B H 0.3473 0.8545 0.4063 0.070 Uiso 1 1 calc R
C16 C 0.0681(11) 0.8388(3) 1.1403(10) 0.065(2) Uani 1 1 d D
H16A H 0.0905 0.8233 1.2269 0.078 Uiso 1 1 calc R
H16B H 0.0632 0.8209 1.0615 0.078 Uiso 1 1 calc R
O3 O 0.4932(8) 0.81389(19) 0.8698(7) 0.0670(15) Uani 1 1 d .
H3A H 0.5767 0.8127 0.8450 0.101 Uiso 1 1 calc R
O5 O 0.7533(19) 0.7501(5) 0.657(3) 0.208(5) Uani 1 1 d .
C9 C 0.5397(9) 0.8575(2) 0.5789(9) 0.0507(16) Uani 1 1 d .
H9A H 0.6069 0.8385 0.6402 0.061 Uiso 1 1 calc R
H9B H 0.6033 0.8711 0.5245 0.061 Uiso 1 1 calc R
C14 C 0.4009(13) 0.7779(3) 0.8253(12) 0.069(2) Uani 1 1 d .
H14A H 0.3028 0.7791 0.8559 0.083 Uiso 1 1 calc R
H14B H 0.4608 0.7551 0.8700 0.083 Uiso 1 1 calc R
C11 C 0.0206(9) 0.9549(2) 1.1085(8) 0.0471(15) Uani 1 1 d .
H11A H 0.0143 0.9824 1.1353 0.057 Uiso 1 1 calc R
H11B H 0.0612 0.9396 1.1938 0.057 Uiso 1 1 calc R
C17 C 0.5223(9) 1.0664(2) 0.7534(9) 0.0533(17) Uani 1 1 d .
H17A H 0.4588 1.0856 0.7872 0.080 Uiso 1 1 calc GR
H17B H 0.5061 1.0691 0.6527 0.080 Uiso 1 1 calc GR
H17C H 0.6324 1.0707 0.7985 0.080 Uiso 1 1 calc GR
C13 C 0.3626(13) 0.7731(2) 0.6634(10) 0.063(2) Uani 1 1 d .
H13A H 0.2960 0.7499 0.6365 0.075 Uiso 1 1 calc R
H13B H 0.4606 0.7687 0.6347 0.075 Uiso 1 1 calc R
O6 O 0.8066(18) 0.7953(5) 0.846(3) 0.208(5) Uani 1 1 d .
Cl2 Cl 0.96596(19) 0.92450(5) 0.52595(19) 0.0508(4) Uani 1 1 d .
O2W O -0.2525(12) 0.8149(3) 1.3573(11) 0.097(2) Uani 1 1 d .
H4 H 0.2397 0.8704 1.2332 0.145 Uiso 1 1 d DG
H2WA H -0.3333 0.8229 1.2952 0.145 Uiso 1 1 d G
H2WB H -0.2123 0.8359 1.3995 0.145 Uiso 1 1 d G
H2 H 0.052(6) 0.845(2) 0.774(8) 0.05(2) Uiso 1 1 d D

loop_
_atom_site_aniso_label
_atom_site_aniso_U_11
_atom_site_aniso_U_22
_atom_site_aniso_U_33
_atom_site_aniso_U_23
_atom_site_aniso_U_13
_atom_site_aniso_U_12
O11 0.050(3) 0.091(5) 0.091(5) 0.028(4) 0.017(3) 0.001(3)
O10 0.075(4) 0.086(4) 0.075(5) 0.023(4) -0.005(4) -0.004(3)
O12 0.141(8) 0.127(7) 0.082(6) 0.010(5) 0.043(6) 0.040(6)
O9 0.088(6) 0.101(6) 0.162(10) 0.001(6) -0.001(6) -0.048(5)
O8 0.107(5) 0.160(6) 0.324(15) -0.047(8) -0.010(6) -0.001(5)
O7 0.107(5) 0.160(6) 0.324(15) -0.047(8) -0.010(6) -0.001(5)
O1W 0.073(4) 0.137(7) 0.066(5) -0.029(5) 0.009(3) 0.024(5)
Cu1 0.0427(4) 0.0378(3) 0.0364(4) -0.0052(3) 0.0141(3) -0.0030(3)
Cu2 0.0406(4) 0.0420(4) 0.0364(4) -0.0033(3) 0.0149(3) -0.0053(3)
S1 0.0599(10) 0.0506(9) 0.0421(9) -0.0110(7) 0.0123(7) -0.0029(7)
S2 0.0335(7) 0.0713(11) 0.0525(11) 0.0010(9) 0.0065(7) -0.0062(7)
Cl1 0.0592(10) 0.0447(9) 0.0938(17) 0.0123(10) 0.0057(10) -0.0059(7)
O1 0.040(2) 0.038(2) 0.034(2) 0.0004(17) 0.0146(16) 0.0011(16)
N1 0.040(2) 0.044(3) 0.029(3) -0.001(2) 0.010(2) 0.009(2)
N2 0.034(2) 0.048(3) 0.035(3) -0.002(2) 0.013(2) 0.002(2)
C15 0.065(5) 0.085(6) 0.060(6) 0.010(4) 0.028(4) -0.020(4)
O2 0.053(3) 0.041(2) 0.048(3) -0.009(2) 0.022(2) -0.0146(19)
C2 0.031(2) 0.038(3) 0.030(3) 0.001(2) 0.004(2) -0.003(2)
C1 0.032(2) 0.038(3) 0.023(3) -0.001(2) 0.0010(19) 0.003(2)
C8 0.037(3) 0.042(3) 0.034(3) -0.003(2) 0.007(2) 0.004(2)
O4 0.051(3) 0.062(3) 0.044(3) 0.005(2) 0.009(2) -0.003(2)
C7 0.032(3) 0.047(3) 0.036(3) 0.001(2) 0.010(2) 0.006(2)
C4 0.031(3) 0.044(3) 0.033(3) 0.001(2) -0.001(2) -0.004(2)
C5 0.036(3) 0.035(3) 0.033(3) -0.001(2) -0.002(2) -0.002(2)
C6 0.032(2) 0.040(3) 0.026(3) -0.001(2) 0.003(2) 0.001(2)
C12 0.039(3) 0.080(5) 0.074(6) -0.003(5) 0.022(3) 0.007(3)
C3 0.033(3) 0.045(3) 0.032(3) 0.003(2) 0.003(2) -0.004(2)
C10 0.081(5) 0.052(4) 0.048(4) -0.006(3) 0.025(4) 0.000(4)
C16 0.076(5) 0.060(5) 0.056(5) 0.014(4) 0.008(4) -0.006(4)
O3 0.077(4) 0.071(4) 0.053(3) 0.001(3) 0.014(3) -0.010(3)
O5 0.107(5) 0.160(6) 0.324(15) -0.047(8) -0.010(6) -0.001(5)
C9 0.060(4) 0.042(3) 0.059(4) 0.001(3) 0.032(3) 0.006(3)
C14 0.075(5) 0.057(4) 0.073(6) 0.017(4) 0.016(4) 0.009(4)
C11 0.050(3) 0.051(3) 0.045(4) -0.002(3) 0.021(3) 0.003(3)
C17 0.051(4) 0.054(4) 0.054(4) -0.003(3) 0.012(3) -0.015(3)
C13 0.087(6) 0.041(3) 0.066(5) -0.003(3) 0.028(4) 0.005(4)
O6 0.107(5) 0.160(6) 0.324(15) -0.047(8) -0.010(6) -0.001(5)
Cl2 0.0423(8) 0.0593(9) 0.0479(9) 0.0075(8) 0.0053(6) -0.0095(7)
O2W 0.116(7) 0.094(5) 0.080(5) 0.011(4) 0.024(5) 0.013(5)

loop_
_atom_type_symbol
_atom_type_description
_atom_type_scat_dispersion_real
_atom_type_scat_dispersion_imag
_atom_type_scat_source
C C 0.0033 0.0016 'International Tables Vol C Tables 4.2.6.8 and 6.1.1.4'
H H 0.0000 0.0000 'International Tables Vol C Tables 4.2.6.8 and 6.1.1.4'
N N 0.0061 0.0033 'International Tables Vol C Tables 4.2.6.8 and 6.1.1.4'
O O 0.0106 0.0060 'International Tables Vol C Tables 4.2.6.8 and 6.1.1.4'
S S 0.1246 0.1234 'International Tables Vol C Tables 4.2.6.8 and 6.1.1.4'
Cl Cl 0.1484 0.1585 'International Tables Vol C Tables 4.2.6.8 and 6.1.1.4'
Cu Cu 0.3201 1.2651 'International Tables Vol C Tables 4.2.6.8 and 6.1.1.4'

loop_
_geom_angle_atom_site_label_1
_geom_angle_atom_site_label_2
_geom_angle_atom_site_label_3
_geom_angle
S1 Cu1 Cu2 134.58(6)
O1 Cu1 Cu2 41.81(13)
O1 Cu1 S1 171.66(14)
N1 Cu1 Cu2 133.34(15)
N1 Cu1 S1 89.92(16)
N1 Cu1 O1 92.1(2)
O2 Cu1 Cu2 38.36(14)
O2 Cu1 S1 98.58(15)
O2 Cu1 O1 79.46(19)
O2 Cu1 N1 171.5(2)
S2 Cu2 Cu1 135.44(6)
S2 Cu2 O4 81.36(15)
O1 Cu2 Cu1 41.67(13)
O1 Cu2 S2 169.43(15)
O1 Cu2 O4 109.19(19)
N2 Cu2 Cu1 131.98(16)
N2 Cu2 S2 88.75(16)
N2 Cu2 O1 91.2(2)
N2 Cu2 O4 92.9(2)
O2 Cu2 Cu1 38.34(14)
O2 Cu2 S2 100.21(15)
O2 Cu2 O1 79.31(19)
O2 Cu2 N2 170.3(2)
O2 Cu2 O4 92.1(2)
O4 Cu2 Cu1 108.94(15)
C10 S1 Cu1 93.5(3)
C10 S1 C13 103.8(5)
C13 S1 Cu1 104.4(3)
C15 S2 Cu2 99.6(3)
C12 S2 Cu2 92.7(3)
C12 S2 C15 103.2(5)
O8 Cl1 O6 87.2(12)
O7 Cl1 O8 108.0(11)
O7 Cl1 O6 108.5(12)
O5 Cl1 O8 106.1(12)
O5 Cl1 O7 124.0(10)
O5 Cl1 O6 116.3(11)
Cu1 O1 Cu2 96.52(19)
C1 O1 Cu1 124.8(4)
C1 O1 Cu2 126.7(4)
C7 N1 Cu1 125.0(4)
C7 N1 C9 120.5(6)
C9 N1 Cu1 114.4(4)
C8 N2 Cu2 125.9(4)
C8 N2 C11 119.4(6)
C11 N2 Cu2 114.6(4)
C16 C15 S2 112.7(6)
Cu2 O2 Cu1 103.3(2)
C1 C2 C7 122.6(5)
C1 C2 C3 119.9(5)
C3 C2 C7 117.4(6)
O1 C1 C2 121.9(5)
O1 C1 C6 120.7(5)
C2 C1 C6 117.3(5)
N2 C8 C6 126.2(6)
C16 O4 Cu2 104.6(5)
N1 C7 C2 127.4(6)
C5 C4 C17 121.0(6)
C3 C4 C5 117.2(6)
C3 C4 C17 121.8(6)
C4 C5 C6 122.8(6)
C1 C6 C8 123.8(5)
C5 C6 C1 120.1(6)
C5 C6 C8 116.0(6)
C11 C12 S2 112.2(5)
C4 C3 C2 122.6(6)
C9 C10 S1 112.6(6)
O4 C16 C15 109.7(7)
N1 C9 C10 109.3(6)
O3 C14 C13 110.9(8)
N2 C11 C12 108.0(6)
C14 C13 S1 112.7(6)
O11 Cl2 O10 110.1(5)
O12 Cl2 O11 106.8(6)
O12 Cl2 O10 109.3(6)
O9 Cl2 O11 110.9(6)
O9 Cl2 O10 110.6(6)
O9 Cl2 O12 109.1(8)

loop_
_geom_bond_atom_site_label_1
_geom_bond_atom_site_label_2
_geom_bond_distance
O11 Cl2 1.416(6)
O10 Cl2 1.415(7)
O12 Cl2 1.412(10)
O9 Cl2 1.402(8)
O8 Cl1 1.41(2)
O7 Cl1 1.387(16)
Cu1 Cu2 2.9464(10)
Cu1 S1 2.3205(19)
Cu1 O1 1.972(4)
Cu1 N1 1.924(5)
Cu1 O2 1.878(5)
Cu2 S2 2.3473(19)
Cu2 O1 1.977(4)
Cu2 N2 1.919(5)
Cu2 O2 1.879(5)
Cu2 O4 2.350(6)
S1 C10 1.798(9)
S1 C13 1.838(9)
S2 C15 1.852(10)
S2 C12 1.826(9)
Cl1 O5 1.308(17)
Cl1 O6 1.46(2)
O1 C1 1.318(7)
N1 C7 1.264(8)
N1 C9 1.465(9)
N2 C8 1.283(9)
N2 C11 1.452(8)
C15 C16 1.460(15)
C2 C1 1.409(8)
C2 C7 1.459(8)
C2 C3 1.409(8)
C1 C6 1.423(8)
C8 C6 1.446(8)
O4 C16 1.436(10)
C4 C5 1.385(9)
C4 C3 1.372(9)
C4 C17 1.528(9)
C5 C6 1.388(8)
C12 C11 1.511(11)
C10 C9 1.529(12)
O3 C14 1.463(12)
C14 C13 1.539(15)
